data_1100718
loop_
_publ_author_name
'Chong Zheng'
'Hansj\"urgen Mattausch'
'Arndt Simon'

_publ_section_title
;

La9Sb16Br3 and Ce9Sb16Cl3: Stars and Stripes in Rare Earth Halide and

Intermetallic Compounds

;
_journal_name_full 'Inorganic Chemistry'
_journal_page_first 3684
_journal_page_last 3689
_journal_paper_doi 10.1021/ic049220u
_journal_volume 44
_journal_year 2005
_chemical_formula_sum 'Ce9 Cl3 Sb16'
_chemical_formula_weight 3315.43
_chemical_name_systematic
; 

 ? 

;
_space_group_IT_number 176
_symmetry_cell_setting hexagonal
_symmetry_space_group_name_Hall '-P 6c'
_symmetry_space_group_name_H-M 'P 63/m'
_atom_sites_solution_hydrogens geom
_atom_sites_solution_primary direct
_atom_sites_solution_secondary difmap
_audit_creation_method SHELXL-97
_cell_angle_alpha 90.00
_cell_angle_beta 90.00
_cell_angle_gamma 120.00
_cell_formula_units_Z 2
_cell_length_a 20.8622(16)
_cell_length_b 20.8622(16)
_cell_length_c 4.2728(7)
_cell_measurement_reflns_used 327
_cell_measurement_temperature 293(2)
_cell_measurement_theta_max 14
_cell_measurement_theta_min -14
_cell_volume 1610.5(3)
_computing_cell_refinement 'SMART and SAINT (Bruker, 1999)'
_computing_data_collection 'SMART (Bruker, 1999)'
_computing_data_reduction 'SAINT (Bruker, 1999)'
_computing_molecular_graphics 'SHELXTL (Sheldrick, 1997)'
_computing_publication_material 'SHELXTL (Sheldrick, 1997)'
_computing_structure_refinement 'SHELXTL (Sheldrick, 1997)'
_computing_structure_solution 'SIR97 (Altomare et al., 1999)'
_diffrn_ambient_temperature 293(2)
_diffrn_detector_area_resol_mean 0
_diffrn_measured_fraction_theta_full 0.906
_diffrn_measured_fraction_theta_max 0.906
_diffrn_measurement_device_type 'Siemens SMART CCD  PLATFORM'
_diffrn_measurement_method '\w scans'
_diffrn_radiation_monochromator graphite
_diffrn_radiation_source 'fine-focus sealed tube'
_diffrn_radiation_type MoK\a
_diffrn_radiation_wavelength 0.71073
_diffrn_reflns_av_R_equivalents 0.0432
_diffrn_reflns_av_sigmaI/netI 0.0199
_diffrn_reflns_limit_h_max 24
_diffrn_reflns_limit_h_min -24
_diffrn_reflns_limit_k_max 24
_diffrn_reflns_limit_k_min -24
_diffrn_reflns_limit_l_max 5
_diffrn_reflns_limit_l_min -5
_diffrn_reflns_number 9996
_diffrn_reflns_theta_full 24.98
_diffrn_reflns_theta_max 24.98
_diffrn_reflns_theta_min 1.95
_diffrn_standards_decay_% 0
_diffrn_standards_interval_count 0
_diffrn_standards_interval_time 0
_diffrn_standards_number 0
_exptl_absorpt_coefficient_mu 25.812
_exptl_absorpt_correction_T_max 1.000
_exptl_absorpt_correction_T_min 0.788
_exptl_absorpt_correction_type multi-scan
_exptl_absorpt_process_details 'SADABS (Sheldrick, 2000)'
_exptl_crystal_colour metallic
_exptl_crystal_density_diffrn 6.837
_exptl_crystal_density_method 'not measured'
_exptl_crystal_description needle
_exptl_crystal_F_000 2778
_exptl_crystal_size_max 0.08
_exptl_crystal_size_mid 0.01
_exptl_crystal_size_min 0.01
_refine_diff_density_max 3.160
_refine_diff_density_min -3.015
_refine_diff_density_rms 0.512
_refine_ls_extinction_coef 0.000061(19)
_refine_ls_extinction_expression Fc^*^=kFc[1+0.001xFc^2^\l^3^/sin(2\q)]^-1/4^
_refine_ls_extinction_method SHELXL
_refine_ls_goodness_of_fit_ref 1.486
_refine_ls_hydrogen_treatment constr
_refine_ls_matrix_type full
_refine_ls_number_parameters 58
_refine_ls_number_reflns 979
_refine_ls_number_restraints 0
_refine_ls_restrained_S_all 1.486
_refine_ls_R_factor_all 0.0521
_refine_ls_R_factor_gt 0.0519
_refine_ls_shift/su_max 0.000
_refine_ls_shift/su_mean 0.000
_refine_ls_structure_factor_coef Fsqd
_refine_ls_weighting_details 'calc w=1/[\s^2^(Fo^2^)+(0.0000P)^2^+164.7807P] where P=(Fo^2^+2Fc^2^)/3'
_refine_ls_weighting_scheme calc
_refine_ls_wR_factor_gt 0.1043
_refine_ls_wR_factor_ref 0.1044
_reflns_number_gt 976
_reflns_number_total 979
_reflns_threshold_expression >2sigma(I)
_cod_data_source_file ic049220usi20040615_061240.cif
_cod_data_source_block Ce9Sb16Cl3
_cod_database_code 1100718

loop_
_symmetry_equiv_pos_as_xyz
'x, y, z'
'-x, -y, z+1/2'
'-y, x-y, z'
'-x+y, -x, z'
'x-y, x, z+1/2'
'y, -x+y, z+1/2'
'-x, -y, -z'
'x, y, -z-1/2'
'y, -x+y, -z'
'x-y, x, -z'
'-x+y, -x, -z-1/2'
'-y, x-y, -z-1/2'

loop_
_atom_site_label
_atom_site_type_symbol
_atom_site_fract_x
_atom_site_fract_y
_atom_site_fract_z
_atom_site_U_iso_or_equiv
_atom_site_adp_type
_atom_site_occupancy
_atom_site_symmetry_multiplicity
_atom_site_calc_flag
_atom_site_refinement_flags
_atom_site_disorder_assembly
_atom_site_disorder_group
Ce1 Ce 0.54055(8) 0.30873(9) 0.2500 0.0091(4) Uani 1 2 d S . .
Ce2 Ce 0.14413(9) 0.23798(9) 0.2500 0.0103(4) Uani 1 2 d S . .
Ce3 Ce 0.39230(9) 0.40020(9) 0.2500 0.0106(4) Uani 1 2 d S . .
Sb1 Sb 0.3333 0.6667 0.2500 0.0099(7) Uani 1 6 d S . .
Sb2 Sb 0.48666(10) 0.58939(10) 0.2500 0.0105(4) Uani 1 2 d S . .
Sb3 Sb 0.50829(10) 0.13678(10) 0.2500 0.0127(5) Uani 1 2 d S . .
Sb4 Sb 0.24782(10) 0.42551(10) 0.2500 0.0108(4) Uani 1 2 d S . .
Sb5 Sb 0.35343(10) 0.22453(10) 0.2500 0.0117(5) Uani 1 2 d S . .
Sb6 Sb 0.00488(11) 0.28013(11) 0.2500 0.0127(5) Uani 1 2 d S . .
Cl Cl 0.1475(4) 0.0985(4) 0.2500 0.0169(15) Uani 1 2 d S . .

loop_
_atom_site_aniso_label
_atom_site_aniso_U_11
_atom_site_aniso_U_22
_atom_site_aniso_U_33
_atom_site_aniso_U_23
_atom_site_aniso_U_13
_atom_site_aniso_U_12
Ce1 0.0073(8) 0.0081(8) 0.0110(9) 0.000 0.000 0.0032(6)
Ce2 0.0084(8) 0.0112(8) 0.0108(8) 0.000 0.000 0.0045(6)
Ce3 0.0106(8) 0.0111(8) 0.0117(9) 0.000 0.000 0.0067(7)
Sb1 0.0101(10) 0.0101(10) 0.0094(17) 0.000 0.000 0.0051(5)
Sb2 0.0089(9) 0.0112(10) 0.0130(10) 0.000 0.000 0.0061(8)
Sb3 0.0113(10) 0.0108(10) 0.0146(11) 0.000 0.000 0.0045(8)
Sb4 0.0086(9) 0.0104(9) 0.0133(10) 0.000 0.000 0.0047(7)
Sb5 0.0074(9) 0.0090(9) 0.0161(11) 0.000 0.000 0.0022(8)
Sb6 0.0126(10) 0.0125(10) 0.0144(11) 0.000 0.000 0.0072(8)
Cl 0.010(3) 0.014(3) 0.023(4) 0.000 0.000 0.004(3)

loop_
_atom_type_symbol
_atom_type_description
_atom_type_scat_dispersion_real
_atom_type_scat_dispersion_imag
_atom_type_scat_source
Cl Cl 0.1484 0.1585 'International Tables Vol C Tables 4.2.6.8 and 6.1.1.4'
Sb Sb -0.5866 1.5461 'International Tables Vol C Tables 4.2.6.8 and 6.1.1.4'
Ce Ce -0.2486 2.6331 'International Tables Vol C Tables 4.2.6.8 and 6.1.1.4'

loop_
_geom_angle_atom_site_label_1
_geom_angle_atom_site_label_2
_geom_angle_atom_site_label_3
_geom_angle
_geom_angle_site_symmetry_1
_geom_angle_site_symmetry_3
_geom_angle_publ_flag
Sb1 Ce1 Sb1 82.97(4) 7_666 7_665 ?
Sb1 Ce1 Sb2 81.73(3) 7_666 7_666 ?
Sb1 Ce1 Sb2 136.48(6) 7_665 7_666 ?
Sb1 Ce1 Sb2 136.48(6) 7_666 7_665 ?
Sb1 Ce1 Sb2 81.73(3) 7_665 7_665 ?
Sb2 Ce1 Sb2 81.97(6) 7_666 7_665 ?
Sb1 Ce1 Sb3 83.10(4) 7_666 . ?
Sb1 Ce1 Sb3 83.10(4) 7_665 . ?
Sb2 Ce1 Sb3 134.54(4) 7_666 . ?
Sb2 Ce1 Sb3 134.54(4) 7_665 . ?
Sb1 Ce1 Sb3 83.03(4) 7_666 4_665 ?
Sb1 Ce1 Sb3 83.03(4) 7_665 4_665 ?
Sb2 Ce1 Sb3 54.82(4) 7_666 4_665 ?
Sb2 Ce1 Sb3 54.82(4) 7_665 4_665 ?
Sb3 Ce1 Sb3 161.44(7) . 4_665 ?
Sb1 Ce1 Sb4 138.28(6) 7_666 9 ?
Sb1 Ce1 Sb4 84.38(3) 7_665 9 ?
Sb2 Ce1 Sb4 131.52(7) 7_666 9 ?
Sb2 Ce1 Sb4 80.03(4) 7_665 9 ?
Sb3 Ce1 Sb4 55.96(4) . 9 ?
Sb3 Ce1 Sb4 134.37(4) 4_665 9 ?
Sb1 Ce1 Sb4 84.38(3) 7_666 9_556 ?
Sb1 Ce1 Sb4 138.28(6) 7_665 9_556 ?
Sb2 Ce1 Sb4 80.03(4) 7_666 9_556 ?
Sb2 Ce1 Sb4 131.52(7) 7_665 9_556 ?
Sb3 Ce1 Sb4 55.96(4) . 9_556 ?
Sb3 Ce1 Sb4 134.37(4) 4_665 9_556 ?
Sb4 Ce1 Sb4 79.18(5) 9 9_556 ?
Sb1 Ce1 Sb5 136.03(3) 7_666 . ?
Sb1 Ce1 Sb5 136.03(3) 7_665 . ?
Sb2 Ce1 Sb5 78.86(5) 7_666 . ?
Sb2 Ce1 Sb5 78.86(5) 7_665 . ?
Sb3 Ce1 Sb5 83.14(6) . . ?
Sb3 Ce1 Sb5 115.42(6) 4_665 . ?
Sb4 Ce1 Sb5 53.66(4) 9 . ?
Sb4 Ce1 Sb5 53.66(4) 9_556 . ?
Cl Ce2 Cl 95.6(2) 10 10_556 ?
Cl Ce2 Cl 72.6(2) 10 . ?
Cl Ce2 Cl 72.6(2) 10_556 . ?
Cl Ce2 Sb6 149.08(16) 10 9_556 ?
Cl Ce2 Sb6 84.50(13) 10_556 9_556 ?
Cl Ce2 Sb6 77.97(11) . 9_556 ?
Cl Ce2 Sb6 84.50(13) 10 9 ?
Cl Ce2 Sb6 149.08(16) 10_556 9 ?
Cl Ce2 Sb6 77.97(11) . 9 ?
Sb6 Ce2 Sb6 80.14(6) 9_556 9 ?
Cl Ce2 Sb5 131.40(15) 10 10_556 ?
Cl Ce2 Sb5 73.55(13) 10_556 10_556 ?
Cl Ce2 Sb5 140.14(3) . 10_556 ?
Sb6 Ce2 Sb5 78.37(4) 9_556 10_556 ?
Sb6 Ce2 Sb5 128.25(7) 9 10_556 ?
Cl Ce2 Sb5 73.55(13) 10 10 ?
Cl Ce2 Sb5 131.40(15) 10_556 10 ?
Cl Ce2 Sb5 140.14(3) . 10 ?
Sb6 Ce2 Sb5 128.25(7) 9_556 10 ?
Sb6 Ce2 Sb5 78.37(4) 9 10 ?
Sb5 Ce2 Sb5 79.21(5) 10_556 10 ?
Cl Ce2 Sb4 126.00(12) 10 . ?
Cl Ce2 Sb4 126.00(12) 10_556 . ?
Cl Ce2 Sb4 145.32(15) . . ?
Sb6 Ce2 Sb4 75.66(5) 9_556 . ?
Sb6 Ce2 Sb4 75.66(5) 9 . ?
Sb5 Ce2 Sb4 53.59(4) 10_556 . ?
Sb5 Ce2 Sb4 53.59(4) 10 . ?
Cl Ce2 Sb6 76.96(15) 10 . ?
Cl Ce2 Sb6 76.96(15) 10_556 . ?
Cl Ce2 Sb6 134.01(15) . . ?
Sb6 Ce2 Sb6 132.41(4) 9_556 . ?
Sb6 Ce2 Sb6 132.41(4) 9 . ?
Sb5 Ce2 Sb6 54.48(4) 10_556 . ?
Sb5 Ce2 Sb6 54.48(4) 10 . ?
Sb4 Ce2 Sb6 80.67(6) . . ?
Sb2 Ce3 Sb2 82.79(6) 7_666 7_665 ?
Sb2 Ce3 Sb6 135.07(7) 7_666 9 ?
Sb2 Ce3 Sb6 81.12(4) 7_665 9 ?
Sb2 Ce3 Sb6 81.12(4) 7_666 9_556 ?
Sb2 Ce3 Sb6 135.07(7) 7_665 9_556 ?
Sb6 Ce3 Sb6 81.39(6) 9 9_556 ?
Sb2 Ce3 Sb3 83.74(4) 7_666 10_556 ?
Sb2 Ce3 Sb3 138.59(7) 7_665 10_556 ?
Sb6 Ce3 Sb3 133.03(7) 9 10_556 ?
Sb6 Ce3 Sb3 80.52(4) 9_556 10_556 ?
Sb2 Ce3 Sb3 138.59(7) 7_666 10 ?
Sb2 Ce3 Sb3 83.74(4) 7_665 10 ?
Sb6 Ce3 Sb3 80.52(4) 9 10 ?
Sb6 Ce3 Sb3 133.03(7) 9_556 10 ?
Sb3 Ce3 Sb3 81.02(6) 10_556 10 ?
Sb2 Ce3 Sb4 137.11(3) 7_666 . ?
Sb2 Ce3 Sb4 137.11(3) 7_665 . ?
Sb6 Ce3 Sb4 77.39(5) 9 . ?
Sb6 Ce3 Sb4 77.39(5) 9_556 . ?
Sb3 Ce3 Sb4 56.48(4) 10_556 . ?
Sb3 Ce3 Sb4 56.48(4) 10 . ?
Sb2 Ce3 Sb5 80.00(5) 7_666 . ?
Sb2 Ce3 Sb5 80.00(5) 7_665 . ?
Sb6 Ce3 Sb5 56.02(4) 9 . ?
Sb6 Ce3 Sb5 56.02(4) 9_556 . ?
Sb3 Ce3 Sb5 135.29(4) 10_556 . ?
Sb3 Ce3 Sb5 135.29(4) 10 . ?
Sb4 Ce3 Sb5 115.78(7) . . ?
Sb2 Ce3 Sb2 86.73(5) 7_666 . ?
Sb2 Ce3 Sb2 86.73(5) 7_665 . ?
Sb6 Ce3 Sb2 133.51(4) 9 . ?
Sb6 Ce3 Sb2 133.51(4) 9_556 . ?
Sb3 Ce3 Sb2 53.52(4) 10_556 . ?
Sb3 Ce3 Sb2 53.52(4) 10 . ?
Sb4 Ce3 Sb2 81.97(6) . . ?
Sb5 Ce3 Sb2 162.25(7) . . ?
Ce1 Sb1 Ce1 82.98(4) 10 10_556 ?
Ce1 Sb1 Ce1 136.007(13) 10 9_566 ?
Ce1 Sb1 Ce1 80.89(3) 10_556 9_566 ?
Ce1 Sb1 Ce1 80.89(3) 10 9_565 ?
Ce1 Sb1 Ce1 136.007(14) 10_556 9_565 ?
Ce1 Sb1 Ce1 82.98(4) 9_566 9_565 ?
Ce1 Sb1 Ce1 136.006(13) 10 7_666 ?
Ce1 Sb1 Ce1 80.89(3) 10_556 7_666 ?
Ce1 Sb1 Ce1 80.89(3) 9_566 7_666 ?
Ce1 Sb1 Ce1 136.009(14) 9_565 7_666 ?
Ce1 Sb1 Ce1 80.89(3) 10 7_665 ?
Ce1 Sb1 Ce1 136.006(13) 10_556 7_665 ?
Ce1 Sb1 Ce1 136.009(14) 9_566 7_665 ?
Ce1 Sb1 Ce1 80.89(3) 9_565 7_665 ?
Ce1 Sb1 Ce1 82.97(4) 7_666 7_665 ?
Sb3 Sb2 Sb3 89.97(7) 10 10_556 ?
Sb3 Sb2 Ce3 151.74(8) 10 7_666 ?
Sb3 Sb2 Ce3 86.90(4) 10_556 7_666 ?
Sb3 Sb2 Ce3 86.90(4) 10 7_665 ?
Sb3 Sb2 Ce3 151.74(8) 10_556 7_665 ?
Ce3 Sb2 Ce3 82.79(6) 7_666 7_665 ?
Sb3 Sb2 Ce1 118.68(7) 10 7_666 ?
Sb3 Sb2 Ce1 63.42(5) 10_556 7_666 ?
Ce3 Sb2 Ce1 84.70(4) 7_666 7_666 ?
Ce3 Sb2 Ce1 140.81(7) 7_665 7_666 ?
Sb3 Sb2 Ce1 63.42(5) 10 7_665 ?
Sb3 Sb2 Ce1 118.68(7) 10_556 7_665 ?
Ce3 Sb2 Ce1 140.81(7) 7_666 7_665 ?
Ce3 Sb2 Ce1 84.70(4) 7_665 7_665 ?
Ce1 Sb2 Ce1 81.98(6) 7_666 7_665 ?
Sb3 Sb2 Ce3 61.05(5) 10 . ?
Sb3 Sb2 Ce3 61.05(5) 10_556 . ?
Ce3 Sb2 Ce3 93.28(5) 7_666 . ?
Ce3 Sb2 Ce3 93.28(5) 7_665 . ?
Ce1 Sb2 Ce3 124.46(5) 7_666 . ?
Ce1 Sb2 Ce3 124.46(5) 7_665 . ?
Sb2 Sb3 Sb2 89.97(7) 9_556 9 ?
Sb2 Sb3 Sb4 177.59(7) 9_556 9 ?
Sb2 Sb3 Sb4 91.82(4) 9 9 ?
Sb2 Sb3 Sb4 91.82(4) 9_556 9_556 ?
Sb2 Sb3 Sb4 177.59(7) 9 9_556 ?
Sb4 Sb3 Sb4 86.35(7) 9 9_556 ?
Sb2 Sb3 Ce3 120.17(7) 9_556 9 ?
Sb2 Sb3 Ce3 65.43(5) 9 9 ?
Sb4 Sb3 Ce3 62.10(5) 9 9 ?
Sb4 Sb3 Ce3 114.91(7) 9_556 9 ?
Sb2 Sb3 Ce3 65.43(5) 9_556 9_556 ?
Sb2 Sb3 Ce3 120.17(7) 9 9_556 ?
Sb4 Sb3 Ce3 114.91(7) 9 9_556 ?
Sb4 Sb3 Ce3 62.10(5) 9_556 9_556 ?
Ce3 Sb3 Ce3 81.02(6) 9 9_556 ?
Sb2 Sb3 Ce1 114.92(6) 9_556 . ?
Sb2 Sb3 Ce1 114.92(6) 9 . ?
Sb4 Sb3 Ce1 62.83(5) 9 . ?
Sb4 Sb3 Ce1 62.83(5) 9_556 . ?
Ce3 Sb3 Ce1 124.90(5) 9 . ?
Ce3 Sb3 Ce1 124.90(5) 9_556 . ?
Sb2 Sb3 Ce1 61.76(5) 9_556 3_655 ?
Sb2 Sb3 Ce1 61.76(5) 9 3_655 ?
Sb4 Sb3 Ce1 117.82(6) 9 3_655 ?
Sb4 Sb3 Ce1 117.82(6) 9_556 3_655 ?
Ce3 Sb3 Ce1 127.17(5) 9 3_655 ?
Ce3 Sb3 Ce1 127.17(5) 9_556 3_655 ?
Ce1 Sb3 Ce1 78.55(7) . 3_655 ?
Sb5 Sb4 Sb5 89.25(7) 10 10_556 ?
Sb5 Sb4 Sb3 176.73(8) 10 10_556 ?
Sb5 Sb4 Sb3 92.12(4) 10_556 10_556 ?
Sb5 Sb4 Sb3 92.12(4) 10 10 ?
Sb5 Sb4 Sb3 176.73(8) 10_556 10 ?
Sb3 Sb4 Sb3 86.35(7) 10_556 10 ?
Sb5 Sb4 Ce3 120.26(5) 10 . ?
Sb5 Sb4 Ce3 120.26(5) 10_556 . ?
Sb3 Sb4 Ce3 61.42(5) 10_556 . ?
Sb3 Sb4 Ce3 61.42(5) 10 . ?
Sb5 Sb4 Ce1 116.94(7) 10 10_556 ?
Sb5 Sb4 Ce1 63.75(4) 10_556 10_556 ?
Sb3 Sb4 Ce1 61.22(5) 10_556 10_556 ?
Sb3 Sb4 Ce1 113.00(7) 10 10_556 ?
Ce3 Sb4 Ce1 122.61(5) . 10_556 ?
Sb5 Sb4 Ce1 63.75(4) 10 10 ?
Sb5 Sb4 Ce1 116.94(7) 10_556 10 ?
Sb3 Sb4 Ce1 113.00(7) 10_556 10 ?
Sb3 Sb4 Ce1 61.22(5) 10 10 ?
Ce3 Sb4 Ce1 122.61(5) . 10 ?
Ce1 Sb4 Ce1 79.19(5) 10_556 10 ?
Sb5 Sb4 Ce2 62.48(5) 10 . ?
Sb5 Sb4 Ce2 62.48(5) 10_556 . ?
Sb3 Sb4 Ce2 120.78(6) 10_556 . ?
Sb3 Sb4 Ce2 120.78(5) 10 . ?
Ce3 Sb4 Ce2 85.56(6) . . ?
Ce1 Sb4 Ce2 126.22(5) 10_556 . ?
Ce1 Sb4 Ce2 126.22(5) 10 . ?
Sb4 Sb5 Sb4 89.25(7) 9_556 9 ?
Sb4 Sb5 Sb6 178.65(7) 9_556 9 ?
Sb4 Sb5 Sb6 91.89(4) 9 9 ?
Sb4 Sb5 Sb6 91.89(4) 9_556 9_556 ?
Sb4 Sb5 Sb6 178.65(7) 9 9_556 ?
Sb6 Sb5 Sb6 86.95(7) 9 9_556 ?
Sb4 Sb5 Ce3 117.75(6) 9_556 . ?
Sb4 Sb5 Ce3 117.75(6) 9 . ?
Sb6 Sb5 Ce3 61.05(5) 9 . ?
Sb6 Sb5 Ce3 61.05(5) 9_556 . ?
Sb4 Sb5 Ce2 117.14(7) 9_556 9 ?
Sb4 Sb5 Ce2 63.93(5) 9 9 ?
Sb6 Sb5 Ce2 64.06(5) 9 9 ?
Sb6 Sb5 Ce2 116.09(7) 9_556 9 ?
Ce3 Sb5 Ce2 125.10(5) . 9 ?
Sb4 Sb5 Ce2 63.93(5) 9_556 9_556 ?
Sb4 Sb5 Ce2 117.14(7) 9 9_556 ?
Sb6 Sb5 Ce2 116.09(7) 9 9_556 ?
Sb6 Sb5 Ce2 64.06(5) 9_556 9_556 ?
Ce3 Sb5 Ce2 125.10(5) . 9_556 ?
Ce2 Sb5 Ce2 79.21(5) 9 9_556 ?
Sb4 Sb5 Ce1 62.60(5) 9_556 . ?
Sb4 Sb5 Ce1 62.60(5) 9 . ?
Sb6 Sb5 Ce1 117.36(6) 9 . ?
Sb6 Sb5 Ce1 117.36(6) 9_556 . ?
Ce3 Sb5 Ce1 81.14(6) . . ?
Ce2 Sb5 Ce1 126.53(5) 9 . ?
Ce2 Sb5 Ce1 126.53(5) 9_556 . ?
Sb5 Sb6 Sb5 86.95(7) 10_556 10 ?
Sb5 Sb6 Ce3 62.93(5) 10_556 10_556 ?
Sb5 Sb6 Ce3 116.25(7) 10 10_556 ?
Sb5 Sb6 Ce3 116.25(7) 10_556 10 ?
Sb5 Sb6 Ce3 62.93(5) 10 10 ?
Ce3 Sb6 Ce3 81.39(6) 10_556 10 ?
Sb5 Sb6 Ce2 150.71(8) 10_556 10 ?
Sb5 Sb6 Ce2 89.21(4) 10 10 ?
Ce3 Sb6 Ce2 142.47(8) 10_556 10 ?
Ce3 Sb6 Ce2 87.34(4) 10 10 ?
Sb5 Sb6 Ce2 89.21(4) 10_556 10_556 ?
Sb5 Sb6 Ce2 150.71(8) 10 10_556 ?
Ce3 Sb6 Ce2 87.34(4) 10_556 10_556 ?
Ce3 Sb6 Ce2 142.47(8) 10 10_556 ?
Ce2 Sb6 Ce2 80.14(6) 10 10_556 ?
Sb5 Sb6 Ce2 61.46(5) 10_556 . ?
Sb5 Sb6 Ce2 61.46(5) 10 . ?
Ce3 Sb6 Ce2 124.39(5) 10_556 . ?
Ce3 Sb6 Ce2 124.39(5) 10 . ?
Ce2 Sb6 Ce2 91.37(6) 10 . ?
Ce2 Sb6 Ce2 91.37(6) 10_556 . ?
Ce2 Cl Ce2 95.6(2) 9_556 9 ?
Ce2 Cl Ce2 111.85(17) 9_556 . ?
Ce2 Cl Ce2 111.85(17) 9 . ?

loop_
_geom_bond_atom_site_label_1
_geom_bond_atom_site_label_2
_geom_bond_distance
_geom_bond_site_symmetry_2
_geom_bond_publ_flag
Ce1 Sb1 3.2250(12) 7_666 ?
Ce1 Sb1 3.2250(12) 7_665 ?
Ce1 Sb2 3.2573(19) 7_666 ?
Ce1 Sb2 3.2573(19) 7_665 ?
Ce1 Sb3 3.303(2) . ?
Ce1 Sb3 3.307(2) 4_665 ?
Ce1 Sb4 3.3522(19) 9 ?
Ce1 Sb4 3.3522(19) 9_556 ?
Ce1 Sb5 3.386(2) . ?
Ce2 Cl 2.884(5) 10 ?
Ce2 Cl 2.884(5) 10_556 ?
Ce2 Cl 2.947(8) . ?
Ce2 Sb6 3.3186(19) 9_556 ?
Ce2 Sb6 3.3186(19) 9 ?
Ce2 Sb5 3.3512(18) 10_556 ?
Ce2 Sb5 3.3512(18) 10 ?
Ce2 Sb4 3.394(2) . ?
Ce2 Sb6 3.430(3) . ?
Ce3 Sb2 3.2310(18) 7_666 ?
Ce3 Sb2 3.2310(18) 7_665 ?
Ce3 Sb6 3.2764(19) 9 ?
Ce3 Sb6 3.2764(19) 9_556 ?
Ce3 Sb3 3.2888(19) 10_556 ?
Ce3 Sb3 3.2888(19) 10 ?
Ce3 Sb4 3.310(2) . ?
Ce3 Sb5 3.334(2) . ?
Ce3 Sb2 3.418(2) . ?
Sb1 Ce1 3.2249(12) 10 ?
Sb1 Ce1 3.2249(12) 10_556 ?
Sb1 Ce1 3.2249(12) 9_566 ?
Sb1 Ce1 3.2249(12) 9_565 ?
Sb1 Ce1 3.2250(12) 7_666 ?
Sb1 Ce1 3.2250(12) 7_665 ?
Sb2 Sb3 3.0222(19) 10 ?
Sb2 Sb3 3.0222(19) 10_556 ?
Sb2 Ce3 3.2309(18) 7_666 ?
Sb2 Ce3 3.2309(18) 7_665 ?
Sb2 Ce1 3.2572(19) 7_666 ?
Sb2 Ce1 3.2572(19) 7_665 ?
Sb3 Sb2 3.0221(19) 9_556 ?
Sb3 Sb2 3.0221(19) 9 ?
Sb3 Sb4 3.122(2) 9 ?
Sb3 Sb4 3.122(2) 9_556 ?
Sb3 Ce3 3.2888(19) 9 ?
Sb3 Ce3 3.2888(19) 9_556 ?
Sb3 Ce1 3.307(2) 3_655 ?
Sb4 Sb5 3.0413(19) 10 ?
Sb4 Sb5 3.0413(19) 10_556 ?
Sb4 Sb3 3.122(2) 10_556 ?
Sb4 Sb3 3.122(2) 10 ?
Sb4 Ce1 3.3521(19) 10_556 ?
Sb4 Ce1 3.3521(19) 10 ?
Sb5 Sb4 3.0413(19) 9_556 ?
Sb5 Sb4 3.0413(19) 9 ?
Sb5 Sb6 3.105(2) 9 ?
Sb5 Sb6 3.105(2) 9_556 ?
Sb5 Ce2 3.3512(18) 9 ?
Sb5 Ce2 3.3512(18) 9_556 ?
Sb6 Sb5 3.105(2) 10_556 ?
Sb6 Sb5 3.105(2) 10 ?
Sb6 Ce3 3.2764(19) 10_556 ?
Sb6 Ce3 3.2764(19) 10 ?
Sb6 Ce2 3.3187(19) 10 ?
Sb6 Ce2 3.3187(19) 10_556 ?
Cl Ce2 2.884(5) 9_556 ?
Cl Ce2 2.884(5) 9 ?
